data_1560671
loop_
_publ_author_name
'Zhao, Hui'
'Sun, Xiao-Xia'
'Hu, Huai-Ming'
'An, Ran'
'Yang, Meng-Lin'
'Xue, Ganglin'

_publ_section_title
;
 Syntheses, structures and luminescent properties of lanthanide
 coordination polymers assembled from imidazophenanthroline derivative and
 oxalate ligands
;
_journal_name_full 'Journal of Solid State Chemistry'
_journal_page_first 67
_journal_page_last 73
_journal_paper_doi 10.1016/j.jssc.2016.09.033
_journal_volume 245
_journal_year 2017
_chemical_formula_moiety 'C40 H24 N8 O18 S4 Dy2, 4(H2 O)'
_chemical_formula_sum 'C40 H32 Dy2 N8 O22 S4'
_chemical_formula_weight 1429.98
_space_group_IT_number 2
_space_group_name_Hall '-P 1'
_space_group_name_H-M_alt 'P -1'
_symmetry_cell_setting triclinic
_symmetry_space_group_name_Hall '-P 1'
_symmetry_space_group_name_H-M 'P -1'
_atom_sites_solution_hydrogens geom
_atom_sites_solution_primary direct
_atom_sites_solution_secondary difmap
_cell_angle_alpha 98.705(2)
_cell_angle_beta 91.312(2)
_cell_angle_gamma 115.134(2)
_cell_formula_units_Z 1
_cell_length_a 9.8513(10)
_cell_length_b 10.7632(11)
_cell_length_c 12.1556(13)
_cell_measurement_reflns_used 3626
_cell_measurement_temperature 296(2)
_cell_measurement_theta_max 26.53
_cell_measurement_theta_min 2.36
_cell_volume 1147.9(2)
_computing_cell_refinement 'Bruker SAINT'
_computing_data_collection 'Bruker APEX2'
_computing_data_reduction 'Bruker SAINT'
_computing_molecular_graphics 'Bruker SHELXTL'
_computing_publication_material 'Bruker SHELXTL'
_computing_structure_refinement 'SHELXL-97 (Sheldrick, 2008)'
_computing_structure_solution 'SHELXS-97 (Sheldrick, 2008)'
_diffrn_ambient_temperature 296(2)
_diffrn_measured_fraction_theta_full 0.980
_diffrn_measured_fraction_theta_max 0.980
_diffrn_measurement_device_type 'Bruker APEX-II CCD'
_diffrn_measurement_method '\f and \w scans'
_diffrn_radiation_monochromator graphite
_diffrn_radiation_source 'fine-focus sealed tube'
_diffrn_radiation_type MoK\a
_diffrn_radiation_wavelength 0.71073
_diffrn_reflns_av_R_equivalents 0.0150
_diffrn_reflns_av_sigmaI/netI 0.0324
_diffrn_reflns_limit_h_max 11
_diffrn_reflns_limit_h_min -11
_diffrn_reflns_limit_k_max 11
_diffrn_reflns_limit_k_min -12
_diffrn_reflns_limit_l_max 14
_diffrn_reflns_limit_l_min -14
_diffrn_reflns_number 5747
_diffrn_reflns_theta_full 25.05
_diffrn_reflns_theta_max 25.05
_diffrn_reflns_theta_min 2.29
_exptl_absorpt_coefficient_mu 3.509
_exptl_absorpt_correction_T_max 0.645
_exptl_absorpt_correction_T_min 0.526
_exptl_absorpt_correction_type multi-scan
_exptl_absorpt_process_details sadabs
_exptl_crystal_colour yellow
_exptl_crystal_density_diffrn 2.069
_exptl_crystal_density_method 'not measured'
_exptl_crystal_description block
_exptl_crystal_F_000 700
_exptl_crystal_size_max 0.18
_exptl_crystal_size_mid 0.15
_exptl_crystal_size_min 0.12
_refine_diff_density_max 0.529
_refine_diff_density_min -0.509
_refine_diff_density_rms 0.093
_refine_ls_extinction_method none
_refine_ls_goodness_of_fit_ref 1.033
_refine_ls_hydrogen_treatment mixed
_refine_ls_matrix_type full
_refine_ls_number_parameters 361
_refine_ls_number_reflns 3989
_refine_ls_number_restraints 6
_refine_ls_restrained_S_all 1.033
_refine_ls_R_factor_all 0.0258
_refine_ls_R_factor_gt 0.0233
_refine_ls_shift/su_max 0.008
_refine_ls_shift/su_mean 0.000
_refine_ls_structure_factor_coef Fsqd
_refine_ls_weighting_details 'calc w=1/[\s^2^(Fo^2^)+(0.0323P)^2^+0.0000P] where P=(Fo^2^+2Fc^2^)/3'
_refine_ls_weighting_scheme calc
_refine_ls_wR_factor_gt 0.0554
_refine_ls_wR_factor_ref 0.0566
_reflns_number_gt 3724
_reflns_number_total 3989
_reflns_threshold_expression >2sigma(I)
_cod_data_source_file JSSC-2017-245-67.cif
_cod_data_source_block nw2032_0m
_cod_depositor_comments
;
The following automatic conversions were performed:

data item '_symmetry_cell_setting' value 'Triclinic' was changed to
'triclinic' in accordance with the built-in table derived from the
CIF Core dictionary named 'cif_core.dic' version 2.4.5 last updated
on 2014-11-21.

Automatic conversion script
Id: cif_fix_values 8369 2020-08-20 11:38:08Z andrius 
;
_cod_original_sg_symbol_H-M P-1
_cod_database_code 1560671

loop_
_symmetry_equiv_pos_as_xyz
'x, y, z'
'-x, -y, -z'

loop_
_atom_site_label
_atom_site_type_symbol
_atom_site_fract_x
_atom_site_fract_y
_atom_site_fract_z
_atom_site_U_iso_or_equiv
_atom_site_adp_type
_atom_site_occupancy
_atom_site_symmetry_multiplicity
_atom_site_calc_flag
_atom_site_refinement_flags
_atom_site_disorder_assembly
_atom_site_disorder_group
Dy1 Dy 0.953618(18) 0.753917(16) 0.603355(13) 0.01772(7) Uani 1 1 d . . .
S1 S 0.72210(10) 1.26739(9) 1.27118(8) 0.02018(19) Uani 1 1 d . . .
S2 S 0.24927(10) 1.06351(9) 1.50676(7) 0.01788(19) Uani 1 1 d . . .
N1 N 0.7543(3) 0.6717(3) 0.7358(3) 0.0239(7) Uani 1 1 d . . .
N2 N 0.9750(3) 0.9361(3) 0.7711(2) 0.0229(7) Uani 1 1 d . . .
N3 N 0.5328(3) 0.8165(3) 1.0649(2) 0.0240(7) Uani 1 1 d . . .
N4 N 0.6911(3) 1.0394(3) 1.0706(2) 0.0251(7) Uani 1 1 d . . .
H4 H 0.7335 1.1285 1.0913 0.030 Uiso 1 1 calc R . .
O1 O 0.7326(3) 1.3758(3) 1.3603(2) 0.0310(6) Uani 1 1 d . . .
O2 O 0.8474(3) 1.2290(3) 1.2810(2) 0.0236(6) Uani 1 1 d . . .
O3 O 0.7036(3) 1.2939(3) 1.1597(2) 0.0290(6) Uani 1 1 d . . .
O4 O 0.1722(3) 0.9375(3) 1.5531(2) 0.0252(6) Uani 1 1 d . . .
O5 O 0.1404(3) 1.0982(3) 1.4496(2) 0.0263(6) Uani 1 1 d . . .
O6 O 0.3549(3) 1.1807(3) 1.5874(2) 0.0269(6) Uani 1 1 d . . .
O7 O 0.9054(3) 0.5218(2) 0.6151(2) 0.0226(6) Uani 1 1 d . . .
O8 O 0.9537(3) 0.3422(3) 0.5449(2) 0.0265(6) Uani 1 1 d . . .
C1 C 0.6505(4) 0.5383(4) 0.7225(3) 0.0287(9) Uani 1 1 d . . .
H1 H 0.6541 0.4752 0.6626 0.034 Uiso 1 1 calc R . .
C2 C 0.5382(4) 0.4896(4) 0.7933(4) 0.0325(9) Uani 1 1 d . . .
H2 H 0.4711 0.3957 0.7821 0.039 Uiso 1 1 calc R . .
C3 C 0.5273(4) 0.5808(4) 0.8794(3) 0.0281(9) Uani 1 1 d . . .
H3 H 0.4519 0.5499 0.9270 0.034 Uiso 1 1 calc R . .
C4 C 0.6313(4) 0.7222(4) 0.8957(3) 0.0218(8) Uani 1 1 d . . .
C5 C 0.6268(4) 0.8283(4) 0.9800(3) 0.0232(8) Uani 1 1 d . . .
C6 C 0.7271(4) 0.9652(4) 0.9847(3) 0.0217(8) Uani 1 1 d . . .
C7 C 0.8497(4) 1.0115(4) 0.9167(3) 0.0224(8) Uani 1 1 d . . .
C8 C 0.9611(4) 1.1485(4) 0.9267(3) 0.0302(9) Uani 1 1 d . . .
H8 H 0.9555 1.2201 0.9769 0.036 Uiso 1 1 calc R . .
C9 C 1.0784(5) 1.1753(4) 0.8614(3) 0.0325(9) Uani 1 1 d . . .
H9 H 1.1553 1.2651 0.8682 0.039 Uiso 1 1 calc R . .
C10 C 1.0809(4) 1.0665(4) 0.7847(3) 0.0291(9) Uani 1 1 d . . .
H10 H 1.1610 1.0861 0.7408 0.035 Uiso 1 1 calc R . .
C11 C 0.8589(4) 0.9073(4) 0.8366(3) 0.0191(7) Uani 1 1 d . . .
C12 C 0.7442(4) 0.7623(4) 0.8220(3) 0.0200(8) Uani 1 1 d . . .
C13 C 0.5767(4) 0.9473(4) 1.1175(3) 0.0232(8) Uani 1 1 d . . .
C14 C 0.5059(4) 0.9841(4) 1.2167(3) 0.0213(8) Uani 1 1 d . . .
C15 C 0.3768(4) 0.8767(4) 1.2430(3) 0.0286(9) Uani 1 1 d . . .
H15 H 0.3419 0.7886 1.1990 0.034 Uiso 1 1 calc R . .
C16 C 0.2980(4) 0.8956(4) 1.3320(3) 0.0265(9) Uani 1 1 d . . .
H16 H 0.2110 0.8221 1.3465 0.032 Uiso 1 1 calc R . .
C17 C 0.3514(4) 1.0260(4) 1.3988(3) 0.0204(8) Uani 1 1 d . . .
C18 C 0.4803(4) 1.1352(4) 1.3765(3) 0.0221(8) Uani 1 1 d . . .
H18 H 0.5155 1.2224 1.4220 0.026 Uiso 1 1 calc R . .
C19 C 0.5573(4) 1.1153(4) 1.2866(3) 0.0208(8) Uani 1 1 d . . .
C20 C 0.9592(4) 0.4605(4) 0.5459(3) 0.0218(8) Uani 1 1 d . . .
O9 O 0.7343(4) 0.6172(3) 0.4735(3) 0.0387(7) Uani 1 1 d D . .
O10 O 0.0637(8) 0.5611(6) 0.1671(4) 0.1142(19) Uani 1 1 d D . .
O11 O 0.8093(6) 0.4967(6) 0.0190(6) 0.1033(18) Uani 1 1 d D . .
H9A H 0.683(7) 0.651(7) 0.444(5) 0.124 Uiso 1 1 d D . .
H9B H 0.744(8) 0.552(6) 0.433(5) 0.124 Uiso 1 1 d D . .
H10A H 0.027(9) 0.481(4) 0.125(6) 0.124 Uiso 1 1 d D . .
H10B H 0.059(9) 0.529(8) 0.227(4) 0.124 Uiso 1 1 d D . .
H11A H 0.764(9) 0.408(3) -0.008(7) 0.124 Uiso 1 1 d D . .
H11B H 0.843(8) 0.515(8) -0.042(4) 0.124 Uiso 1 1 d D . .

loop_
_atom_site_aniso_label
_atom_site_aniso_U_11
_atom_site_aniso_U_22
_atom_site_aniso_U_33
_atom_site_aniso_U_23
_atom_site_aniso_U_13
_atom_site_aniso_U_12
Dy1 0.02018(10) 0.01600(10) 0.01858(10) 0.00137(7) 0.00539(7) 0.00973(7)
S1 0.0188(4) 0.0180(5) 0.0236(5) 0.0025(4) 0.0053(4) 0.0081(4)
S2 0.0187(4) 0.0181(4) 0.0185(4) 0.0026(4) 0.0064(4) 0.0096(4)
N1 0.0258(17) 0.0213(17) 0.0247(17) 0.0023(14) 0.0086(14) 0.0105(14)
N2 0.0206(16) 0.0266(18) 0.0216(16) 0.0026(14) 0.0048(13) 0.0108(14)
N3 0.0260(17) 0.0225(17) 0.0215(16) -0.0005(13) 0.0083(13) 0.0097(14)
N4 0.0302(18) 0.0190(16) 0.0230(17) -0.0025(13) 0.0113(14) 0.0093(14)
O1 0.0266(14) 0.0194(14) 0.0421(17) -0.0033(12) 0.0100(13) 0.0079(12)
O2 0.0218(13) 0.0242(14) 0.0254(14) 0.0020(11) 0.0025(11) 0.0114(11)
O3 0.0324(15) 0.0289(15) 0.0278(15) 0.0095(12) 0.0027(12) 0.0138(13)
O4 0.0278(14) 0.0219(14) 0.0298(14) 0.0085(12) 0.0125(12) 0.0128(12)
O5 0.0266(14) 0.0255(14) 0.0312(15) 0.0061(12) 0.0029(12) 0.0151(12)
O6 0.0265(14) 0.0251(14) 0.0254(14) -0.0032(12) 0.0034(11) 0.0102(12)
O7 0.0271(14) 0.0186(13) 0.0238(13) 0.0019(11) 0.0098(11) 0.0116(11)
O8 0.0387(16) 0.0184(14) 0.0246(14) 0.0049(11) 0.0144(12) 0.0135(12)
C1 0.030(2) 0.023(2) 0.031(2) -0.0005(17) 0.0116(18) 0.0110(18)
C2 0.031(2) 0.020(2) 0.044(2) 0.0043(18) 0.0122(19) 0.0090(18)
C3 0.030(2) 0.025(2) 0.031(2) 0.0058(17) 0.0125(18) 0.0126(18)
C4 0.0224(19) 0.024(2) 0.0204(19) 0.0044(16) 0.0044(15) 0.0111(16)
C5 0.027(2) 0.024(2) 0.0213(19) 0.0020(16) 0.0049(16) 0.0137(17)
C6 0.0225(19) 0.024(2) 0.0195(19) 0.0020(16) 0.0057(15) 0.0118(16)
C7 0.025(2) 0.026(2) 0.0184(19) 0.0058(16) 0.0026(15) 0.0120(17)
C8 0.033(2) 0.026(2) 0.028(2) 0.0005(18) 0.0102(18) 0.0103(18)
C9 0.033(2) 0.020(2) 0.034(2) -0.0013(18) 0.0063(19) 0.0031(18)
C10 0.029(2) 0.031(2) 0.021(2) 0.0021(17) 0.0106(17) 0.0076(18)
C11 0.0206(18) 0.0222(19) 0.0164(18) 0.0035(15) 0.0042(15) 0.0108(15)
C12 0.0227(19) 0.0206(19) 0.0192(18) 0.0018(15) 0.0039(15) 0.0123(16)
C13 0.026(2) 0.025(2) 0.0188(19) -0.0001(16) 0.0069(16) 0.0130(17)
C14 0.0243(19) 0.024(2) 0.0177(18) 0.0018(15) 0.0041(15) 0.0133(16)
C15 0.031(2) 0.020(2) 0.031(2) -0.0039(17) 0.0099(18) 0.0098(17)
C16 0.027(2) 0.022(2) 0.027(2) -0.0013(17) 0.0094(17) 0.0082(17)
C17 0.0201(19) 0.026(2) 0.0176(18) 0.0034(16) 0.0064(15) 0.0130(16)
C18 0.0228(19) 0.0231(19) 0.0215(19) 0.0033(16) 0.0060(15) 0.0112(16)
C19 0.0199(18) 0.0193(19) 0.0229(19) 0.0047(15) 0.0027(15) 0.0077(15)
C20 0.0175(18) 0.0193(19) 0.024(2) -0.0020(16) 0.0036(15) 0.0052(15)
O9 0.0437(18) 0.0308(17) 0.0428(19) -0.0099(14) -0.0133(15) 0.0235(15)
O10 0.171(6) 0.104(4) 0.053(3) 0.026(3) 0.020(4) 0.040(4)
O11 0.098(4) 0.105(4) 0.144(5) 0.082(4) 0.066(4) 0.057(3)

loop_
_atom_type_symbol
_atom_type_description
_atom_type_scat_dispersion_real
_atom_type_scat_dispersion_imag
_atom_type_scat_source
C C 0.0033 0.0016 'International Tables Vol C Tables 4.2.6.8 and 6.1.1.4'
H H 0.0000 0.0000 'International Tables Vol C Tables 4.2.6.8 and 6.1.1.4'
N N 0.0061 0.0033 'International Tables Vol C Tables 4.2.6.8 and 6.1.1.4'
O O 0.0106 0.0060 'International Tables Vol C Tables 4.2.6.8 and 6.1.1.4'
Dy Dy -0.1892 4.4098 'International Tables Vol C Tables 4.2.6.8 and 6.1.1.4'
S S 0.1246 0.1234 'International Tables Vol C Tables 4.2.6.8 and 6.1.1.4'

loop_
_geom_angle_atom_site_label_1
_geom_angle_atom_site_label_2
_geom_angle_atom_site_label_3
_geom_angle
_geom_angle_site_symmetry_1
_geom_angle_site_symmetry_3
O5 Dy1 O2 137.56(9) 2_677 2_777
O5 Dy1 O8 112.27(9) 2_677 2_766
O2 Dy1 O8 88.10(9) 2_777 2_766
O5 Dy1 O7 146.79(9) 2_677 .
O2 Dy1 O7 74.48(9) 2_777 .
O8 Dy1 O7 69.11(8) 2_766 .
O5 Dy1 O4 77.21(9) 2_677 1_654
O2 Dy1 O4 74.60(9) 2_777 1_654
O8 Dy1 O4 71.80(9) 2_766 1_654
O7 Dy1 O4 130.19(8) . 1_654
O5 Dy1 O9 71.87(9) 2_677 .
O2 Dy1 O9 150.57(9) 2_777 .
O8 Dy1 O9 76.48(10) 2_766 .
O7 Dy1 O9 76.62(9) . .
O4 Dy1 O9 122.10(11) 1_654 .
O5 Dy1 N1 91.15(10) 2_677 .
O2 Dy1 N1 97.17(9) 2_777 .
O8 Dy1 N1 138.46(9) 2_766 .
O7 Dy1 N1 72.75(9) . .
O4 Dy1 N1 149.22(9) 1_654 .
O9 Dy1 N1 79.33(11) . .
O5 Dy1 N2 70.22(9) 2_677 .
O2 Dy1 N2 76.04(9) 2_777 .
O8 Dy1 N2 154.35(10) 2_766 .
O7 Dy1 N2 123.73(9) . .
O4 Dy1 N2 84.47(9) 1_654 .
O9 Dy1 N2 126.10(10) . .
N1 Dy1 N2 64.76(10) . .
O1 S1 O3 114.91(16) . .
O1 S1 O2 112.45(16) . .
O3 S1 O2 110.32(15) . .
O1 S1 C19 106.39(17) . .
O3 S1 C19 106.79(16) . .
O2 S1 C19 105.27(16) . .
O6 S2 O4 113.64(16) . .
O6 S2 O5 112.08(15) . .
O4 S2 O5 110.68(16) . .
O6 S2 C17 107.92(16) . .
O4 S2 C17 107.58(16) . .
O5 S2 C17 104.37(16) . .
C1 N1 C12 117.0(3) . .
C1 N1 Dy1 122.1(2) . .
C12 N1 Dy1 120.9(2) . .
C10 N2 C11 118.1(3) . .
C10 N2 Dy1 121.9(2) . .
C11 N2 Dy1 118.8(2) . .
C13 N3 C5 104.2(3) . .
C13 N4 C6 107.5(3) . .
C13 N4 H4 126.2 . .
C6 N4 H4 126.2 . .
S1 O2 Dy1 145.69(15) . 2_777
S2 O4 Dy1 153.63(16) . 1_456
S2 O5 Dy1 155.15(16) . 2_677
C20 O7 Dy1 118.0(2) . .
C20 O8 Dy1 118.8(2) . 2_766
N1 C1 C2 123.6(4) . .
N1 C1 H1 118.2 . .
C2 C1 H1 118.2 . .
C3 C2 C1 119.4(4) . .
C3 C2 H2 120.3 . .
C1 C2 H2 120.3 . .
C2 C3 C4 119.4(4) . .
C2 C3 H3 120.3 . .
C4 C3 H3 120.3 . .
C3 C4 C12 117.7(3) . .
C3 C4 C5 124.3(3) . .
C12 C4 C5 118.0(3) . .
C6 C5 N3 110.3(3) . .
C6 C5 C4 120.1(3) . .
N3 C5 C4 129.6(3) . .
N4 C6 C5 105.8(3) . .
N4 C6 C7 129.5(3) . .
C5 C6 C7 124.5(3) . .
C8 C7 C11 118.7(3) . .
C8 C7 C6 125.5(3) . .
C11 C7 C6 115.7(3) . .
C9 C8 C7 118.9(4) . .
C9 C8 H8 120.5 . .
C7 C8 H8 120.5 . .
C8 C9 C10 119.1(4) . .
C8 C9 H9 120.5 . .
C10 C9 H9 120.5 . .
N2 C10 C9 123.5(4) . .
N2 C10 H10 118.3 . .
C9 C10 H10 118.3 . .
N2 C11 C7 121.6(3) . .
N2 C11 C12 117.5(3) . .
C7 C11 C12 120.9(3) . .
N1 C12 C4 122.9(3) . .
N1 C12 C11 116.7(3) . .
C4 C12 C11 120.4(3) . .
N3 C13 N4 112.1(3) . .
N3 C13 C14 122.7(3) . .
N4 C13 C14 125.2(3) . .
C15 C14 C19 117.1(3) . .
C15 C14 C13 116.2(3) . .
C19 C14 C13 126.7(3) . .
C16 C15 C14 122.7(4) . .
C16 C15 H15 118.6 . .
C14 C15 H15 118.6 . .
C17 C16 C15 118.7(4) . .
C17 C16 H16 120.7 . .
C15 C16 H16 120.7 . .
C18 C17 C16 120.5(3) . .
C18 C17 S2 117.6(3) . .
C16 C17 S2 121.7(3) . .
C17 C18 C19 120.3(3) . .
C17 C18 H18 119.8 . .
C19 C18 H18 119.8 . .
C18 C19 C14 120.7(3) . .
C18 C19 S1 114.2(3) . .
C14 C19 S1 125.1(3) . .
O8 C20 O7 126.3(3) . .
O8 C20 C20 117.0(4) . 2_766
O7 C20 C20 116.6(4) . 2_766
Dy1 O9 H9A 124(5) . .
Dy1 O9 H9B 111(5) . .
H9A O9 H9B 116(6) . .
H10A O10 H10B 94(7) . .
H11A O11 H11B 92(8) . .

loop_
_geom_bond_atom_site_label_1
_geom_bond_atom_site_label_2
_geom_bond_distance
_geom_bond_site_symmetry_2
Dy1 O5 2.311(2) 2_677
Dy1 O2 2.311(2) 2_777
Dy1 O8 2.337(2) 2_766
Dy1 O7 2.365(2) .
Dy1 O4 2.393(3) 1_654
Dy1 O9 2.401(3) .
Dy1 N1 2.516(3) .
Dy1 N2 2.543(3) .
S1 O1 1.433(3) .
S1 O3 1.449(3) .
S1 O2 1.466(2) .
S1 C19 1.789(4) .
S2 O6 1.449(3) .
S2 O4 1.453(3) .
S2 O5 1.469(3) .
S2 C17 1.772(3) .
N1 C1 1.345(5) .
N1 C12 1.355(4) .
N2 C10 1.328(5) .
N2 C11 1.362(5) .
N3 C13 1.332(5) .
N3 C5 1.387(5) .
N4 C13 1.352(5) .
N4 C6 1.364(4) .
N4 H4 0.8600 .
O2 Dy1 2.311(2) 2_777
O4 Dy1 2.392(2) 1_456
O5 Dy1 2.311(2) 2_677
O7 C20 1.254(4) .
O8 C20 1.250(4) .
O8 Dy1 2.337(2) 2_766
C1 C2 1.388(5) .
C1 H1 0.9300 .
C2 C3 1.361(5) .
C2 H2 0.9300 .
C3 C4 1.407(5) .
C3 H3 0.9300 .
C4 C12 1.408(5) .
C4 C5 1.430(5) .
C5 C6 1.373(5) .
C6 C7 1.432(5) .
C7 C8 1.399(5) .
C7 C11 1.404(5) .
C8 C9 1.370(5) .
C8 H8 0.9300 .
C9 C10 1.392(5) .
C9 H9 0.9300 .
C10 H10 0.9300 .
C11 C12 1.467(5) .
C13 C14 1.493(5) .
C14 C15 1.392(5) .
C14 C19 1.408(5) .
C15 C16 1.385(5) .
C15 H15 0.9300 .
C16 C17 1.384(5) .
C16 H16 0.9300 .
C17 C18 1.383(5) .
C18 C19 1.385(5) .
C18 H18 0.9300 .
C20 C20 1.536(7) 2_766
O9 H9A 0.84(2) .
O9 H9B 0.84(2) .
O10 H10A 0.85(2) .
O10 H10B 0.84(2) .
O11 H11A 0.87(2) .
O11 H11B 0.84(2) .

loop_
_geom_torsion_atom_site_label_1
_geom_torsion_atom_site_label_2
_geom_torsion_atom_site_label_3
_geom_torsion_atom_site_label_4
_geom_torsion
_geom_torsion_site_symmetry_1
_geom_torsion_site_symmetry_2
_geom_torsion_site_symmetry_3
_geom_torsion_site_symmetry_4
O5 Dy1 N1 C1 117.0(3) 2_677 . . .
O2 Dy1 N1 C1 -104.8(3) 2_777 . . .
O8 Dy1 N1 C1 -9.5(4) 2_766 . . .
O7 Dy1 N1 C1 -33.5(3) . . . .
O4 Dy1 N1 C1 -176.6(2) 1_654 . . .
O9 Dy1 N1 C1 45.7(3) . . . .
N2 Dy1 N1 C1 -175.6(3) . . . .
O5 Dy1 N1 C12 -60.7(3) 2_677 . . .
O2 Dy1 N1 C12 77.6(3) 2_777 . . .
O8 Dy1 N1 C12 172.8(2) 2_766 . . .
O7 Dy1 N1 C12 148.8(3) . . . .
O4 Dy1 N1 C12 5.8(4) 1_654 . . .
O9 Dy1 N1 C12 -132.0(3) . . . .
N2 Dy1 N1 C12 6.7(2) . . . .
O5 Dy1 N2 C10 -76.4(3) 2_677 . . .
O2 Dy1 N2 C10 77.4(3) 2_777 . . .
O8 Dy1 N2 C10 24.0(4) 2_766 . . .
O7 Dy1 N2 C10 137.6(3) . . . .
O4 Dy1 N2 C10 1.9(3) 1_654 . . .
O9 Dy1 N2 C10 -124.2(3) . . . .
N1 Dy1 N2 C10 -177.6(3) . . . .
O5 Dy1 N2 C11 90.7(3) 2_677 . . .
O2 Dy1 N2 C11 -115.5(3) 2_777 . . .
O8 Dy1 N2 C11 -168.9(2) 2_766 . . .
O7 Dy1 N2 C11 -55.3(3) . . . .
O4 Dy1 N2 C11 169.0(3) 1_654 . . .
O9 Dy1 N2 C11 42.8(3) . . . .
N1 Dy1 N2 C11 -10.5(2) . . . .
O1 S1 O2 Dy1 14.0(3) . . . 2_777
O3 S1 O2 Dy1 143.7(3) . . . 2_777
C19 S1 O2 Dy1 -101.4(3) . . . 2_777
O6 S2 O4 Dy1 117.5(3) . . . 1_456
O5 S2 O4 Dy1 -9.6(4) . . . 1_456
C17 S2 O4 Dy1 -123.1(3) . . . 1_456
O6 S2 O5 Dy1 13.3(4) . . . 2_677
O4 S2 O5 Dy1 141.3(4) . . . 2_677
C17 S2 O5 Dy1 -103.2(4) . . . 2_677
O5 Dy1 O7 C20 104.5(3) 2_677 . . .
O2 Dy1 O7 C20 -88.5(3) 2_777 . . .
O8 Dy1 O7 C20 5.5(2) 2_766 . . .
O4 Dy1 O7 C20 -35.0(3) 1_654 . . .
O9 Dy1 O7 C20 85.9(3) . . . .
N1 Dy1 O7 C20 168.7(3) . . . .
N2 Dy1 O7 C20 -149.4(2) . . . .
C12 N1 C1 C2 -1.7(6) . . . .
Dy1 N1 C1 C2 -179.4(3) . . . .
N1 C1 C2 C3 2.2(6) . . . .
C1 C2 C3 C4 -0.8(6) . . . .
C2 C3 C4 C12 -1.0(6) . . . .
C2 C3 C4 C5 177.1(4) . . . .
C13 N3 C5 C6 1.3(4) . . . .
C13 N3 C5 C4 -179.3(4) . . . .
C3 C4 C5 C6 -175.6(4) . . . .
C12 C4 C5 C6 2.5(5) . . . .
C3 C4 C5 N3 5.1(6) . . . .
C12 C4 C5 N3 -176.9(3) . . . .
C13 N4 C6 C5 2.3(4) . . . .
C13 N4 C6 C7 -172.6(4) . . . .
N3 C5 C6 N4 -2.2(4) . . . .
C4 C5 C6 N4 178.3(3) . . . .
N3 C5 C6 C7 173.0(3) . . . .
C4 C5 C6 C7 -6.5(6) . . . .
N4 C6 C7 C8 0.2(6) . . . .
C5 C6 C7 C8 -173.9(4) . . . .
N4 C6 C7 C11 177.8(3) . . . .
C5 C6 C7 C11 3.7(5) . . . .
C11 C7 C8 C9 -2.6(6) . . . .
C6 C7 C8 C9 174.9(4) . . . .
C7 C8 C9 C10 1.9(6) . . . .
C11 N2 C10 C9 -0.8(6) . . . .
Dy1 N2 C10 C9 166.3(3) . . . .
C8 C9 C10 N2 -0.2(6) . . . .
C10 N2 C11 C7 0.1(5) . . . .
Dy1 N2 C11 C7 -167.5(2) . . . .
C10 N2 C11 C12 -178.9(3) . . . .
Dy1 N2 C11 C12 13.5(4) . . . .
C8 C7 C11 N2 1.6(5) . . . .
C6 C7 C11 N2 -176.1(3) . . . .
C8 C7 C11 C12 -179.4(3) . . . .
C6 C7 C11 C12 2.8(5) . . . .
C1 N1 C12 C4 -0.3(5) . . . .
Dy1 N1 C12 C4 177.5(3) . . . .
C1 N1 C12 C11 179.4(3) . . . .
Dy1 N1 C12 C11 -2.8(4) . . . .
C3 C4 C12 N1 1.5(5) . . . .
C5 C4 C12 N1 -176.6(3) . . . .
C3 C4 C12 C11 -178.1(3) . . . .
C5 C4 C12 C11 3.7(5) . . . .
N2 C11 C12 N1 -7.2(5) . . . .
C7 C11 C12 N1 173.9(3) . . . .
N2 C11 C12 C4 172.5(3) . . . .
C7 C11 C12 C4 -6.5(5) . . . .
C5 N3 C13 N4 0.2(4) . . . .
C5 N3 C13 C14 -179.4(3) . . . .
C6 N4 C13 N3 -1.6(4) . . . .
C6 N4 C13 C14 178.0(3) . . . .
N3 C13 C14 C15 -8.7(5) . . . .
N4 C13 C14 C15 171.8(4) . . . .
N3 C13 C14 C19 170.6(4) . . . .
N4 C13 C14 C19 -9.0(6) . . . .
C19 C14 C15 C16 1.4(6) . . . .
C13 C14 C15 C16 -179.3(3) . . . .
C14 C15 C16 C17 -1.2(6) . . . .
C15 C16 C17 C18 0.4(6) . . . .
C15 C16 C17 S2 174.5(3) . . . .
O6 S2 C17 C18 -28.9(3) . . . .
O4 S2 C17 C18 -151.9(3) . . . .
O5 S2 C17 C18 90.5(3) . . . .
O6 S2 C17 C16 156.9(3) . . . .
O4 S2 C17 C16 33.9(4) . . . .
O5 S2 C17 C16 -83.7(3) . . . .
C16 C17 C18 C19 0.2(5) . . . .
S2 C17 C18 C19 -174.1(3) . . . .
C17 C18 C19 C14 0.0(5) . . . .
C17 C18 C19 S1 -179.5(3) . . . .
C15 C14 C19 C18 -0.7(5) . . . .
C13 C14 C19 C18 180.0(3) . . . .
C15 C14 C19 S1 178.7(3) . . . .
C13 C14 C19 S1 -0.6(5) . . . .
O1 S1 C19 C18 0.1(3) . . . .
O3 S1 C19 C18 -123.1(3) . . . .
O2 S1 C19 C18 119.6(3) . . . .
O1 S1 C19 C14 -179.3(3) . . . .
O3 S1 C19 C14 57.5(3) . . . .
O2 S1 C19 C14 -59.8(3) . . . .
Dy1 O8 C20 O7 174.9(3) 2_766 . . .
Dy1 O8 C20 C20 -5.6(5) 2_766 . . 2_766
Dy1 O7 C20 O8 174.7(3) . . . .
Dy1 O7 C20 C20 -4.8(5) . . . 2_766
